data_7036356
loop_
_publ_author_name
'Chang, Ting-Wei'
'Ho, Pei-Yun'
'Mao, Kuo-Chung'
'Hong, Fung-E'

_publ_section_title
;
 Developing five-membered heterocycle substituted phosphinous acids as
 ligands for palladium-catalyzed Suzuki-Miyaura and Catellani reactions.
;
_journal_issue 39
_journal_name_full 'Dalton transactions (Cambridge, England : 2003)'
_journal_page_first 17129
_journal_page_last 17142
_journal_paper_doi 10.1039/c5dt02611c
_journal_volume 44
_journal_year 2015
_chemical_formula_moiety 'C64 H70 Br2 N4 O4 P4 Pd2 S4'
_chemical_formula_sum 'C64 H70 Br2 N4 O4 P4 Pd2 S4'
_chemical_formula_weight 1583.98
_space_group_IT_number 14
_symmetry_cell_setting monoclinic
_symmetry_Int_Tables_number 14
_symmetry_space_group_name_Hall '-P 2ybc'
_symmetry_space_group_name_H-M 'P 1 21/c 1'
_atom_sites_solution_hydrogens geom
_atom_sites_solution_primary direct
_atom_sites_solution_secondary difmap
_audit_creation_method SHELXL-97
_audit_update_record
;
2015-05-27 deposited with the CCDC.
2015-09-01 downloaded from the CCDC.
;
_cell_angle_alpha 90.00
_cell_angle_beta 105.090(6)
_cell_angle_gamma 90.00
_cell_formula_units_Z 2
_cell_length_a 12.9948(9)
_cell_length_b 32.593(2)
_cell_length_c 8.0889(4)
_cell_measurement_reflns_used 3196
_cell_measurement_temperature 150(2)
_cell_measurement_theta_max 28.1360
_cell_measurement_theta_min 3.1980
_cell_volume 3307.8(4)
_computing_cell_refinement
; 
CrysAlis RED, Oxford Diffraction Ltd., 
Version 1.171.32.29 (release 10-06-2008 CrysAlis171 .NET) 
(compiled Jun 10 2008,16:49:55) 
;
_computing_data_collection
; 
CrysAlis CCD, Oxford Diffraction Ltd., 
Version 1.171.32.29 (release 10-06-2008 CrysAlis171 .NET) 
(compiled Jun 10 2008,16:49:55) 
;
_computing_data_reduction
; 
CrysAlis RED, Oxford Diffraction Ltd., 
Version 1.171.32.29 (release 10-06-2008 CrysAlis171 .NET) 
(compiled Jun 10 2008,16:49:55) 
;
_computing_molecular_graphics 'Bruker SHELXTL'
_computing_publication_material 'Bruker SHELXTL'
_computing_structure_refinement 'SHELXL-97 (Sheldrick, 2008)'
_computing_structure_solution 'SHELXS-97 (Sheldrick, 2008)'
_diffrn_ambient_temperature 150(2)
_diffrn_measured_fraction_theta_full 0.999
_diffrn_measured_fraction_theta_max 0.863
_diffrn_measurement_device_type 'CCD detector'
_diffrn_measurement_method '\w scans'
_diffrn_radiation_monochromator graphite
_diffrn_radiation_probe x-ray
_diffrn_radiation_type MoK\a
_diffrn_radiation_wavelength 0.71073
_diffrn_reflns_av_R_equivalents 0.0619
_diffrn_reflns_av_sigmaI/netI 0.1111
_diffrn_reflns_limit_h_max 16
_diffrn_reflns_limit_h_min -16
_diffrn_reflns_limit_k_max 40
_diffrn_reflns_limit_k_min -40
_diffrn_reflns_limit_l_max 10
_diffrn_reflns_limit_l_min -10
_diffrn_reflns_number 16601
_diffrn_reflns_theta_full 26.00
_diffrn_reflns_theta_max 29.13
_diffrn_reflns_theta_min 2.89
_diffrn_source 'fine-focus sealed tube'
_exptl_absorpt_coefficient_mu 2.024
_exptl_absorpt_correction_T_max 1.00000
_exptl_absorpt_correction_T_min 0.81043
_exptl_absorpt_correction_type multi-scan
_exptl_absorpt_process_details
; 
CrysAlisPro, Agilent Technologies, 
Version 1.171.36.24 (release 03-12-2012 CrysAlis171 .NET) 
(compiled Dec  3 2012,18:21:49) 
Empirical absorption correction using spherical harmonics, 
 implemented in SCALE3 ABSPACK scaling algorithm. 
;
_exptl_crystal_colour brown
_exptl_crystal_density_diffrn 1.590
_exptl_crystal_density_method 'not measured'
_exptl_crystal_description parallelepiped
_exptl_crystal_F_000 1600
_exptl_crystal_size_max 0.55
_exptl_crystal_size_mid 0.36
_exptl_crystal_size_min 0.19
_refine_diff_density_max 2.079
_refine_diff_density_min -2.376
_refine_diff_density_rms 0.223
_refine_ls_extinction_method none
_refine_ls_goodness_of_fit_ref 1.335
_refine_ls_hydrogen_treatment constr
_refine_ls_matrix_type full
_refine_ls_number_parameters 374
_refine_ls_number_reflns 7677
_refine_ls_number_restraints 0
_refine_ls_restrained_S_all 1.335
_refine_ls_R_factor_all 0.1914
_refine_ls_R_factor_gt 0.1621
_refine_ls_shift/su_max 0.001
_refine_ls_shift/su_mean 0.000
_refine_ls_structure_factor_coef Fsqd
_refine_ls_weighting_details 'calc w=1/[\s^2^(Fo^2^)+(0.0001P)^2^+153.8935P] where P=(Fo^2^+2Fc^2^)/3'
_refine_ls_weighting_scheme calc
_refine_ls_wR_factor_gt 0.3286
_refine_ls_wR_factor_ref 0.3409
_reflns_number_gt 5663
_reflns_number_total 7677
_reflns_threshold_expression >2sigma(I)
_cod_data_source_file c5dt02611c2.cif
_cod_data_source_block ctw05
_cod_depositor_comments 'Adding full bibliography for 7036349--7036358.cif.'
_cod_original_sg_symbol_H-M 'P 21/c'
_cod_database_code 7036356

loop_
_symmetry_equiv_pos_as_xyz
'x, y, z'
'-x, y+1/2, -z+1/2'
'-x, -y, -z'
'x, -y-1/2, z-1/2'

loop_
_atom_site_label
_atom_site_type_symbol
_atom_site_fract_x
_atom_site_fract_y
_atom_site_fract_z
_atom_site_U_iso_or_equiv
_atom_site_adp_type
_atom_site_occupancy
_atom_site_symmetry_multiplicity
_atom_site_calc_flag
_atom_site_refinement_flags
Pd Pd 0.61828(10) 0.47981(4) 0.67281(16) 0.0230(3) Uani 1 1 d .
Br Br 0.45287(15) 0.45191(5) 0.4631(3) 0.0372(5) Uani 1 1 d .
S1 S 0.5979(4) 0.36777(15) 1.0031(6) 0.0350(11) Uani 1 1 d .
S2 S 0.7892(4) 0.59160(14) 0.6876(7) 0.0361(11) Uani 1 1 d .
P1 P 0.6840(3) 0.41604(12) 0.7645(5) 0.0201(8) Uani 1 1 d .
P2 P 0.7571(4) 0.50909(13) 0.8749(5) 0.0245(9) Uani 1 1 d .
O1 O 0.7663(10) 0.4137(4) 0.9395(14) 0.030(3) Uani 1 1 d .
H1A H 0.8077 0.4339 0.9509 0.05(7) Uiso 1 1 calc R
O2 O 0.8426(10) 0.4805(4) 0.9728(15) 0.032(3) Uani 1 1 d .
N1 N 0.4643(15) 0.3140(5) 1.085(2) 0.045(4) Uani 1 1 d .
N2 N 0.9354(12) 0.6377(5) 0.586(2) 0.036(4) Uani 1 1 d .
C1 C 0.5805(13) 0.3817(5) 0.791(2) 0.026(4) Uani 1 1 d .
C2 C 0.4921(17) 0.3624(5) 0.685(2) 0.037(4) Uani 1 1 d .
H2A H 0.4683 0.3668 0.5646 0.044 Uiso 1 1 calc R
C3 C 0.4405(16) 0.3347(5) 0.780(2) 0.035(4) Uani 1 1 d .
H3A H 0.3790 0.3186 0.7311 0.042 Uiso 1 1 calc R
C4 C 0.4946(16) 0.3353(5) 0.951(2) 0.031(4) Uani 1 1 d .
C5 C 0.540(2) 0.2965(7) 1.227(3) 0.052(6) Uani 1 1 d .
H5A H 0.6152 0.2957 1.2410 0.062 Uiso 1 1 calc R
C6 C 0.488(2) 0.2809(7) 1.342(3) 0.053(6) Uani 1 1 d .
H6A H 0.5197 0.2677 1.4484 0.064 Uiso 1 1 calc R
C7 C 0.3749(19) 0.2889(6) 1.267(3) 0.046(5) Uani 1 1 d .
C8 C 0.3672(19) 0.3097(6) 1.115(2) 0.044(5) Uani 1 1 d .
C9 C 0.2696(16) 0.3219(6) 1.012(3) 0.041(5) Uani 1 1 d .
H9A H 0.2643 0.3355 0.9061 0.049 Uiso 1 1 calc R
C10 C 0.178(2) 0.3134(6) 1.070(3) 0.056(6) Uani 1 1 d .
H10A H 0.1089 0.3217 1.0046 0.067 Uiso 1 1 calc R
C11 C 0.191(2) 0.2916(7) 1.230(3) 0.058(6) Uani 1 1 d .
H11A H 0.1296 0.2853 1.2682 0.069 Uiso 1 1 calc R
C12 C 0.291(2) 0.2794(7) 1.333(3) 0.059(7) Uani 1 1 d .
H12A H 0.2998 0.2657 1.4393 0.071 Uiso 1 1 calc R
C13 C 0.7478(17) 0.3926(6) 0.606(3) 0.040(5) Uani 1 1 d .
C14 C 0.6803(18) 0.3935(7) 0.424(2) 0.050(6) Uani 1 1 d .
H14A H 0.7193 0.3807 0.3488 0.075 Uiso 1 1 calc R
H14B H 0.6638 0.4221 0.3882 0.075 Uiso 1 1 calc R
H14C H 0.6138 0.3785 0.4155 0.075 Uiso 1 1 calc R
C15 C 0.8481(17) 0.4178(7) 0.616(3) 0.048(6) Uani 1 1 d .
H15A H 0.8853 0.4069 0.5346 0.073 Uiso 1 1 calc R
H15B H 0.8950 0.4164 0.7322 0.073 Uiso 1 1 calc R
H15C H 0.8282 0.4465 0.5870 0.073 Uiso 1 1 calc R
C16 C 0.7791(19) 0.3472(6) 0.668(3) 0.049(6) Uani 1 1 d .
H16A H 0.8131 0.3337 0.5879 0.073 Uiso 1 1 calc R
H16B H 0.7148 0.3320 0.6727 0.073 Uiso 1 1 calc R
H16C H 0.8288 0.3478 0.7824 0.073 Uiso 1 1 calc R
C17 C 0.8319(16) 0.5449(6) 0.786(2) 0.038(3) Uani 1 1 d .
C18 C 0.9357(16) 0.5386(6) 0.803(2) 0.038(3) Uani 1 1 d .
H18A H 0.9727 0.5150 0.8574 0.045 Uiso 1 1 calc R
C19 C 0.9865(15) 0.5712(6) 0.731(2) 0.039(5) Uani 1 1 d .
H19A H 1.0598 0.5721 0.7325 0.046 Uiso 1 1 calc R
C20 C 0.9123(18) 0.6007(6) 0.661(2) 0.044(5) Uani 1 1 d .
C21 C 0.869(2) 0.6535(7) 0.433(3) 0.057(7) Uani 1 1 d .
H21A H 0.8075 0.6399 0.3649 0.068 Uiso 1 1 calc R
C22 C 0.904(3) 0.6898(7) 0.398(3) 0.070(8) Uani 1 1 d .
H22A H 0.8716 0.7071 0.3037 0.084 Uiso 1 1 calc R
C23 C 1.0027(17) 0.6983(6) 0.532(2) 0.038(5) Uani 1 1 d .
C24 C 1.0193(15) 0.6650(6) 0.647(2) 0.036(4) Uani 1 1 d .
C25 C 1.1048(14) 0.6628(6) 0.796(2) 0.033(4) Uani 1 1 d .
H25A H 1.1154 0.6398 0.8700 0.040 Uiso 1 1 calc R
C26 C 1.1728(16) 0.6966(6) 0.826(3) 0.042(5) Uani 1 1 d .
H26A H 1.2297 0.6973 0.9274 0.050 Uiso 1 1 calc R
C27 C 1.1595(16) 0.7299(6) 0.710(3) 0.043(5) Uani 1 1 d .
H27A H 1.2099 0.7517 0.7306 0.051 Uiso 1 1 calc R
C28 C 1.0760(16) 0.7311(6) 0.570(3) 0.039(5) Uani 1 1 d .
H28A H 1.0665 0.7541 0.4956 0.047 Uiso 1 1 calc R
C29 C 0.7051(17) 0.5351(6) 1.046(3) 0.043(5) Uani 1 1 d .
C30 C 0.6627(19) 0.4998(6) 1.135(3) 0.047(5) Uani 1 1 d .
H30A H 0.6340 0.5108 1.2262 0.071 Uiso 1 1 calc R
H30B H 0.7208 0.4807 1.1836 0.071 Uiso 1 1 calc R
H30C H 0.6062 0.4854 1.0510 0.071 Uiso 1 1 calc R
C31 C 0.6176(18) 0.5671(7) 0.977(3) 0.053(6) Uani 1 1 d .
H31A H 0.5950 0.5792 1.0733 0.079 Uiso 1 1 calc R
H31B H 0.5565 0.5539 0.8985 0.079 Uiso 1 1 calc R
H31C H 0.6454 0.5888 0.9168 0.079 Uiso 1 1 calc R
C32 C 0.806(2) 0.5532(8) 1.174(3) 0.063(7) Uani 1 1 d .
H32A H 0.7853 0.5673 1.2673 0.094 Uiso 1 1 calc R
H32B H 0.8411 0.5727 1.1141 0.094 Uiso 1 1 calc R
H32C H 0.8557 0.5309 1.2214 0.094 Uiso 1 1 calc R

loop_
_atom_site_aniso_label
_atom_site_aniso_U_11
_atom_site_aniso_U_22
_atom_site_aniso_U_33
_atom_site_aniso_U_23
_atom_site_aniso_U_13
_atom_site_aniso_U_12
Pd 0.0259(6) 0.0190(6) 0.0226(6) 0.0020(5) 0.0038(4) -0.0004(5)
Br 0.0350(10) 0.0192(8) 0.0456(11) 0.0036(8) -0.0110(8) -0.0032(7)
S1 0.046(3) 0.038(3) 0.022(2) 0.0066(19) 0.0113(19) -0.003(2)
S2 0.032(2) 0.028(2) 0.046(3) 0.009(2) 0.006(2) -0.0010(19)
P1 0.018(2) 0.0189(19) 0.027(2) -0.0013(16) 0.0128(16) 0.0004(15)
P2 0.035(2) 0.0174(19) 0.023(2) 0.0000(16) 0.0101(17) -0.0035(17)
O1 0.037(7) 0.030(7) 0.021(6) 0.003(5) 0.006(5) -0.003(6)
O2 0.039(7) 0.026(6) 0.030(6) 0.012(5) 0.011(5) -0.004(6)
N1 0.061(12) 0.039(10) 0.040(10) 0.003(8) 0.022(9) -0.002(9)
N2 0.031(9) 0.032(8) 0.036(9) 0.013(7) -0.005(6) -0.003(7)
C1 0.020(8) 0.026(8) 0.033(9) 0.011(7) 0.007(7) 0.006(7)
C2 0.061(13) 0.024(9) 0.027(10) -0.004(7) 0.016(9) -0.015(9)
C3 0.046(12) 0.027(9) 0.034(10) 0.006(8) 0.016(9) 0.000(8)
C4 0.050(12) 0.030(9) 0.016(8) 0.003(7) 0.012(8) -0.004(8)
C5 0.067(16) 0.057(14) 0.028(11) 0.021(10) 0.006(10) -0.010(12)
C6 0.062(16) 0.047(13) 0.050(14) 0.008(11) 0.013(11) -0.005(11)
C7 0.066(15) 0.041(12) 0.037(11) -0.003(9) 0.024(11) -0.015(11)
C8 0.066(15) 0.036(11) 0.028(10) 0.009(8) 0.008(9) -0.011(10)
C9 0.039(11) 0.037(11) 0.046(12) -0.007(9) 0.009(9) -0.014(9)
C10 0.071(16) 0.034(11) 0.076(17) -0.017(11) 0.041(14) -0.021(11)
C11 0.076(18) 0.045(13) 0.062(16) -0.010(11) 0.035(14) -0.022(13)
C12 0.073(18) 0.049(14) 0.067(16) 0.001(12) 0.039(14) -0.021(13)
C13 0.054(13) 0.033(10) 0.042(11) -0.007(8) 0.031(10) 0.002(9)
C14 0.065(15) 0.068(15) 0.026(10) -0.007(10) 0.029(10) 0.008(12)
C15 0.048(13) 0.051(13) 0.062(14) -0.016(11) 0.043(11) -0.011(10)
C16 0.067(15) 0.030(10) 0.053(13) 0.001(9) 0.021(11) 0.023(10)
C17 0.046(8) 0.048(8) 0.019(6) -0.011(5) 0.007(5) -0.037(7)
C18 0.046(8) 0.048(8) 0.019(6) -0.011(5) 0.007(5) -0.037(7)
C19 0.027(10) 0.045(11) 0.045(11) 0.023(9) 0.010(8) 0.011(8)
C20 0.062(14) 0.045(12) 0.025(10) 0.013(9) 0.013(9) -0.015(10)
C21 0.076(17) 0.035(11) 0.044(13) 0.018(10) -0.011(11) 0.004(11)
C22 0.12(3) 0.042(13) 0.049(15) 0.014(11) 0.027(16) 0.010(15)
C23 0.054(13) 0.034(10) 0.033(11) 0.012(8) 0.024(9) 0.002(9)
C24 0.036(11) 0.039(11) 0.041(11) 0.007(8) 0.022(9) -0.010(8)
C25 0.026(9) 0.032(10) 0.045(11) 0.000(8) 0.017(8) 0.002(7)
C26 0.032(10) 0.024(9) 0.077(15) -0.005(9) 0.029(10) -0.005(8)
C27 0.031(10) 0.044(12) 0.060(14) -0.011(10) 0.022(10) -0.009(9)
C28 0.039(12) 0.041(11) 0.044(12) -0.006(9) 0.021(9) -0.010(9)
C29 0.052(13) 0.039(11) 0.043(12) -0.012(9) 0.024(10) -0.006(9)
C30 0.068(15) 0.040(12) 0.041(12) 0.008(9) 0.030(11) -0.007(10)
C31 0.052(14) 0.039(12) 0.074(16) -0.011(11) 0.030(12) 0.007(10)
C32 0.062(16) 0.079(18) 0.045(13) -0.030(13) 0.010(11) -0.012(14)

loop_
_atom_type_symbol
_atom_type_description
_atom_type_scat_dispersion_real
_atom_type_scat_dispersion_imag
_atom_type_scat_source
C C 0.0033 0.0016 'International Tables Vol C Tables 4.2.6.8 and 6.1.1.4'
H H 0.0000 0.0000 'International Tables Vol C Tables 4.2.6.8 and 6.1.1.4'
N N 0.0061 0.0033 'International Tables Vol C Tables 4.2.6.8 and 6.1.1.4'
O O 0.0106 0.0060 'International Tables Vol C Tables 4.2.6.8 and 6.1.1.4'
P P 0.1023 0.0942 'International Tables Vol C Tables 4.2.6.8 and 6.1.1.4'
S S 0.1246 0.1234 'International Tables Vol C Tables 4.2.6.8 and 6.1.1.4'
Br Br -0.2901 2.4595 'International Tables Vol C Tables 4.2.6.8 and 6.1.1.4'
Pd Pd -0.9988 1.0072 'International Tables Vol C Tables 4.2.6.8 and 6.1.1.4'

loop_
_geom_angle_atom_site_label_1
_geom_angle_atom_site_label_2
_geom_angle_atom_site_label_3
_geom_angle
_geom_angle_site_symmetry_3
P1 Pd P2 89.37(16) .
P1 Pd Br 94.06(12) .
P2 Pd Br 174.19(14) .
P1 Pd Br 173.36(13) 3_666
P2 Pd Br 94.22(12) 3_666
Br Pd Br 82.84(7) 3_666
Pd Br Pd 97.16(7) 3_666
C4 S1 C1 91.5(8) .
C20 S2 C17 90.7(10) .
O1 P1 C1 102.7(7) .
O1 P1 C13 106.6(9) .
C1 P1 C13 107.8(9) .
O1 P1 Pd 117.0(5) .
C1 P1 Pd 112.0(5) .
C13 P1 Pd 110.2(7) .
O2 P2 C17 102.2(9) .
O2 P2 C29 104.3(9) .
C17 P2 C29 109.6(9) .
O2 P2 Pd 116.9(5) .
C17 P2 Pd 113.2(6) .
C29 P2 Pd 110.0(7) .
P1 O1 H1A 109.5 .
C8 N1 C5 107.2(17) .
C8 N1 C4 129.9(18) .
C5 N1 C4 122.5(18) .
C24 N2 C21 109.0(16) .
C24 N2 C20 128.7(16) .
C21 N2 C20 122.3(17) .
C2 C1 S1 111.7(13) .
C2 C1 P1 136.5(13) .
S1 C1 P1 111.8(10) .
C1 C2 C3 111.8(16) .
C1 C2 H2A 124.1 .
C3 C2 H2A 124.1 .
C4 C3 C2 109.6(17) .
C4 C3 H3A 125.2 .
C2 C3 H3A 125.2 .
C3 C4 N1 125.9(18) .
C3 C4 S1 115.3(13) .
N1 C4 S1 118.5(13) .
C6 C5 N1 109(2) .
C6 C5 H5A 125.3 .
N1 C5 H5A 125.3 .
C5 C6 C7 106(2) .
C5 C6 H6A 127.2 .
C7 C6 H6A 127.2 .
C12 C7 C8 125(2) .
C12 C7 C6 128(2) .
C8 C7 C6 106.8(19) .
N1 C8 C7 111(2) .
N1 C8 C9 127.7(18) .
C7 C8 C9 121(2) .
C8 C9 C10 118(2) .
C8 C9 H9A 121.2 .
C10 C9 H9A 121.2 .
C9 C10 C11 118(2) .
C9 C10 H10A 120.8 .
C11 C10 H10A 120.8 .
C12 C11 C10 123(2) .
C12 C11 H11A 118.5 .
C10 C11 H11A 118.5 .
C7 C12 C11 114(2) .
C7 C12 H12A 122.8 .
C11 C12 H12A 122.8 .
C14 C13 C15 108.1(17) .
C14 C13 C16 111.5(17) .
C15 C13 C16 110.0(19) .
C14 C13 P1 114.5(14) .
C15 C13 P1 105.7(13) .
C16 C13 P1 106.9(13) .
C13 C14 H14A 109.5 .
C13 C14 H14B 109.5 .
H14A C14 H14B 109.5 .
C13 C14 H14C 109.5 .
H14A C14 H14C 109.5 .
H14B C14 H14C 109.5 .
C13 C15 H15A 109.5 .
C13 C15 H15B 109.5 .
H15A C15 H15B 109.5 .
C13 C15 H15C 109.5 .
H15A C15 H15C 109.5 .
H15B C15 H15C 109.5 .
C13 C16 H16A 109.5 .
C13 C16 H16B 109.5 .
H16A C16 H16B 109.5 .
C13 C16 H16C 109.5 .
H16A C16 H16C 109.5 .
H16B C16 H16C 109.5 .
C18 C17 S2 112.1(14) .
C18 C17 P2 119.9(16) .
S2 C17 P2 127.9(13) .
C17 C18 C19 113.4(19) .
C17 C18 H18A 123.3 .
C19 C18 H18A 123.3 .
C20 C19 C18 109.6(18) .
C20 C19 H19A 125.2 .
C18 C19 H19A 125.2 .
C19 C20 N2 124.6(19) .
C19 C20 S2 114.1(14) .
N2 C20 S2 121.0(16) .
C22 C21 N2 110(2) .
C22 C21 H21A 124.8 .
N2 C21 H21A 124.8 .
C21 C22 C23 107(2) .
C21 C22 H22A 126.7 .
C23 C22 H22A 126.7 .
C24 C23 C28 117.6(19) .
C24 C23 C22 107.4(18) .
C28 C23 C22 135.0(19) .
N2 C24 C23 106.6(17) .
N2 C24 C25 129.8(17) .
C23 C24 C25 123.6(18) .
C26 C25 C24 115.7(18) .
C26 C25 H25A 122.2 .
C24 C25 H25A 122.2 .
C25 C26 C27 122(2) .
C25 C26 H26A 119.1 .
C27 C26 H26A 119.1 .
C28 C27 C26 121(2) .
C28 C27 H27A 119.7 .
C26 C27 H27A 119.7 .
C27 C28 C23 121(2) .
C27 C28 H28A 119.7 .
C23 C28 H28A 119.7 .
C30 C29 C31 110.8(18) .
C30 C29 C32 108.3(19) .
C31 C29 C32 113.6(18) .
C30 C29 P2 104.3(13) .
C31 C29 P2 114.4(15) .
C32 C29 P2 104.8(14) .
C29 C30 H30A 109.5 .
C29 C30 H30B 109.5 .
H30A C30 H30B 109.5 .
C29 C30 H30C 109.5 .
H30A C30 H30C 109.5 .
H30B C30 H30C 109.5 .
C29 C31 H31A 109.5 .
C29 C31 H31B 109.5 .
H31A C31 H31B 109.5 .
C29 C31 H31C 109.5 .
H31A C31 H31C 109.5 .
H31B C31 H31C 109.5 .
C29 C32 H32A 109.5 .
C29 C32 H32B 109.5 .
H32A C32 H32B 109.5 .
C29 C32 H32C 109.5 .
H32A C32 H32C 109.5 .
H32B C32 H32C 109.5 .

loop_
_geom_bond_atom_site_label_1
_geom_bond_atom_site_label_2
_geom_bond_distance
_geom_bond_site_symmetry_2
Pd P1 2.296(4) .
Pd P2 2.302(5) .
Pd Br 2.535(2) .
Pd Br 2.547(2) 3_666
Br Pd 2.547(2) 3_666
S1 C4 1.675(19) .
S1 C1 1.730(17) .
S2 C20 1.70(2) .
S2 C17 1.74(2) .
P1 O1 1.538(12) .
P1 C1 1.806(17) .
P1 C13 1.861(18) .
P2 O2 1.507(13) .
P2 C17 1.785(17) .
P2 C29 1.891(19) .
O1 H1A 0.8400 .
N1 C8 1.35(3) .
N1 C5 1.43(3) .
N1 C4 1.43(2) .
N2 C24 1.39(2) .
N2 C21 1.41(2) .
N2 C20 1.42(2) .
C1 C2 1.39(2) .
C2 C3 1.46(2) .
C2 H2A 0.9500 .
C3 C4 1.38(2) .
C3 H3A 0.9500 .
C5 C6 1.38(3) .
C5 H5A 0.9500 .
C6 C7 1.47(3) .
C6 H6A 0.9500 .
C7 C12 1.37(3) .
C7 C8 1.38(3) .
C8 C9 1.38(3) .
C9 C10 1.42(3) .
C9 H9A 0.9500 .
C10 C11 1.45(3) .
C10 H10A 0.9500 .
C11 C12 1.40(4) .
C11 H11A 0.9500 .
C12 H12A 0.9500 .
C13 C14 1.51(3) .
C13 C15 1.53(3) .
C13 C16 1.58(3) .
C14 H14A 0.9800 .
C14 H14B 0.9800 .
C14 H14C 0.9800 .
C15 H15A 0.9800 .
C15 H15B 0.9800 .
C15 H15C 0.9800 .
C16 H16A 0.9800 .
C16 H16B 0.9800 .
C16 H16C 0.9800 .
C17 C18 1.34(3) .
C18 C19 1.45(2) .
C18 H18A 0.9500 .
C19 C20 1.38(3) .
C19 H19A 0.9500 .
C21 C22 1.33(3) .
C21 H21A 0.9500 .
C22 C23 1.48(3) .
C22 H22A 0.9500 .
C23 C24 1.41(2) .
C23 C28 1.41(3) .
C24 C25 1.41(3) .
C25 C26 1.39(2) .
C25 H25A 0.9500 .
C26 C27 1.42(3) .
C26 H26A 0.9500 .
C27 C28 1.35(3) .
C27 H27A 0.9500 .
C28 H28A 0.9500 .
C29 C30 1.53(3) .
C29 C31 1.54(3) .
C29 C32 1.56(3) .
C30 H30A 0.9800 .
C30 H30B 0.9800 .
C30 H30C 0.9800 .
C31 H31A 0.9800 .
C31 H31B 0.9800 .
C31 H31C 0.9800 .
C32 H32A 0.9800 .
C32 H32B 0.9800 .
C32 H32C 0.9800 .
